data_9013605
loop_
_publ_author_name
'Kyono, A.'

_publ_section_title
;Molecular conformation and anion configuration variations for As4S4 and
 As4Se4 in an anion-substituted solid solution Locality: synthetic Note:
 S0Se1-5
;
_journal_name_full 'American Mineralogist'
_journal_page_first 451
_journal_page_last 460
_journal_volume 94
_journal_year 2009
_chemical_formula_structural As4Se4
_chemical_formula_sum 'As Se'
_space_group_IT_number 14
_symmetry_space_group_name_Hall '-P 2yn'
_symmetry_space_group_name_H-M 'P 1 21/n 1'
_cell_angle_alpha 90
_cell_angle_beta 106.5745
_cell_angle_gamma 90
_cell_length_a 9.5666
_cell_length_b 13.8027
_cell_length_c 6.7328
_cell_formula_units_Z 16
_cell_volume 852.092
_exptl_crystal_density_diffrn 4.798
_cod_database_code 9013605

loop_
_symmetry_equiv_pos_as_xyz
x,y,z
1/2+x,1/2-y,1/2+z
1/2-x,1/2+y,1/2-z
-x,-y,-z

loop_
_atom_site_aniso_label
_atom_site_aniso_U_11
_atom_site_aniso_U_22
_atom_site_aniso_U_33
_atom_site_aniso_U_12
_atom_site_aniso_U_13
_atom_site_aniso_U_23
As1 0.02510 0.01850 0.02400 -0.00380 0.00380 -0.00270
As2 0.01930 0.01950 0.02800 -0.00090 0.00720 0.00090
As3 0.02050 0.02390 0.01980 -0.00090 0.00200 -0.00290
As4 0.01980 0.02270 0.02500 0.00430 0.00170 0.00210
SeX1 0.02790 0.02050 0.02660 0.00380 0.01000 -0.00190
SeX2 0.02420 0.02120 0.02460 -0.00180 0.00610 0.00390
SeX3 0.02970 0.02000 0.02890 0.00340 0.00930 0.00700
SeX4 0.02730 0.02540 0.03030 0.00610 0.01040 -0.00500

loop_
_atom_site_label
_atom_site_fract_x
_atom_site_fract_y
_atom_site_fract_z
_atom_site_U_iso_or_equiv
As1 0.11446 -0.01824 0.75598 0.02319
As2 0.42721 0.14028 0.86303 0.02214
As3 0.32535 0.13094 0.17512 0.02216
As4 0.03653 0.16016 0.70276 0.02348
SeX1 0.34840 -0.00991 0.69369 0.02456
SeX2 0.21303 -0.02514 0.12279 0.02352
SeX3 0.24150 0.23212 0.62700 0.02603
SeX4 0.10205 0.21779 0.04999 0.02722

_journal_paper_doi 10.2138/am.2009.3075
